data_4109516
loop_
_publ_author_name
'Atsushi Kunishita'
'Junji Teraoka'
'Joseph D. Scanlon'
'Takahiro Matsumoto'
'Masatatsu Suzuki'
'Christopher J. Cramer'
'Shinobu Itoh'

_publ_section_title
;
 Aromatic Hydroxylation Reactivity of a Mononuclear Cu(II)-Alkylperoxo
 Complex
;
_journal_name_full 'Journal of the American Chemical Society'
_journal_page_first 7248
_journal_page_last 7249
_journal_paper_doi 10.1021/ja071623g
_journal_volume 129
_journal_year 2007
_chemical_formula_moiety 'C33 H28 Cl2 Cu N6 O13 '
_chemical_formula_sum 'C33 H28 Cl2 Cu N6 O13'
_chemical_formula_weight 851.07
_space_group_IT_number 2
_symmetry_cell_setting triclinic
_symmetry_Int_Tables_number 2
_symmetry_space_group_name_Hall '-P 1'
_symmetry_space_group_name_H-M 'P -1'
_cell_angle_alpha 85.69(2)
_cell_angle_beta 88.43(2)
_cell_angle_gamma 77.14(3)
_cell_formula_units_Z 2
_cell_length_a 8.876(6)
_cell_length_b 10.754(8)
_cell_length_c 19.208(14)
_cell_measurement_reflns_used 10936
_cell_measurement_temperature 153.1
_cell_measurement_theta_max 27.4
_cell_measurement_theta_min 3.0
_cell_volume 1782(2)
_computing_cell_refinement PROCESS-AUTO
_computing_data_collection PROCESS-AUTO
_computing_data_reduction CrystalStructure
_computing_publication_material 'CrystalStructure 3.8'
_computing_structure_refinement CRYSTALS
_computing_structure_solution SIR92
_diffrn_detector_area_resol_mean 10.00
_diffrn_measured_fraction_theta_full 0.986
_diffrn_measured_fraction_theta_max 0.986
_diffrn_measurement_device_type 'Rigaku RAXIS-RAPID'
_diffrn_measurement_method \w
_diffrn_radiation_type 'Mo K\a'
_diffrn_radiation_wavelength 0.71075
_diffrn_reflns_av_R_equivalents 0.058
_diffrn_reflns_limit_h_max 11
_diffrn_reflns_limit_h_min -11
_diffrn_reflns_limit_k_max 13
_diffrn_reflns_limit_k_min -13
_diffrn_reflns_limit_l_max 24
_diffrn_reflns_limit_l_min -24
_diffrn_reflns_number 17325
_diffrn_reflns_theta_full 27.46
_diffrn_reflns_theta_max 27.46
_exptl_absorpt_coefficient_mu 0.838
_exptl_absorpt_correction_T_max 0.920
_exptl_absorpt_correction_T_min 0.562
_exptl_absorpt_correction_type multi-scan
_exptl_absorpt_process_details
;
    Higashi, T. (1995). Program for Absorption Correction.
    Rigaku Corporation, Tokyo, Japan.
;
_exptl_crystal_colour green
_exptl_crystal_density_diffrn 1.586
_exptl_crystal_description chunk
_exptl_crystal_F_000 870.00
_exptl_crystal_size_max 0.40
_exptl_crystal_size_mid 0.20
_exptl_crystal_size_min 0.10
_refine_diff_density_max 1.20
_refine_diff_density_min -1.14
_refine_ls_extinction_method none
_refine_ls_goodness_of_fit_ref 0.955
_refine_ls_hydrogen_treatment refall
_refine_ls_number_parameters 524
_refine_ls_number_reflns 5715
_refine_ls_R_factor_gt 0.0499
_refine_ls_shift/su_max 0.0000
_refine_ls_structure_factor_coef F
_refine_ls_weighting_details 'w = 1/[0.0003Fo^2^ + 1.0000\s(Fo^2^)]'
_refine_ls_weighting_scheme calc
_refine_ls_wR_factor_ref 0.0528
_reflns_number_gt 3379
_reflns_number_total 8035
_reflns_threshold_expression F^2^>2.0\s(F^2^)
_cod_data_source_file ja071623gsi20070428_022658_1.cif
_cod_data_source_block '_1NO2'
_cod_original_formula_sum 'C33 H28 Cl2 Cu N6 O13 '
_cod_database_code 4109516

loop_
_symmetry_equiv_pos_site_id
_symmetry_equiv_pos_as_xyz
1 +X,+Y,+Z
2 -X,-Y,-Z

loop_
_atom_site_label
_atom_site_type_symbol
_atom_site_fract_x
_atom_site_fract_y
_atom_site_fract_z
_atom_site_U_iso_or_equiv
_atom_site_adp_type
_atom_site_occupancy
_atom_site_symmetry_multiplicity
_atom_site_calc_flag
_atom_site_refinement_flags
Cu(1) Cu 0.13440(7) 0.29193(6) 0.27623(3) 0.02726(18) Uani 1.00 1 d .
Cl(1) Cl -0.28741(16) 0.04726(12) 0.35504(7) 0.0367(4) Uani 1.00 1 d .
Cl(2) Cl 0.57303(16) 0.57653(13) 0.20627(7) 0.0409(4) Uani 1.00 1 d .
O(1) O -0.1013(3) 0.2854(3) 0.26495(18) 0.0396(10) Uani 1.00 1 d .
O(2) O 0.5282(5) -0.1459(4) 0.0167(2) 0.0782(16) Uani 1.00 1 d .
O(3) O 0.6502(5) -0.1042(4) 0.1048(2) 0.0717(16) Uani 1.00 1 d .
O(4) O 0.0118(4) 0.2046(3) -0.02553(19) 0.0501(12) Uani 1.00 1 d .
O(5) O -0.1402(4) 0.2522(3) 0.0629(2) 0.0455(12) Uani 1.00 1 d .
O(6) O -0.2215(7) -0.0692(4) 0.3878(2) 0.127(2) Uani 1.00 1 d .
O(7) O -0.2787(6) 0.1466(3) 0.3952(2) 0.0988(19) Uani 1.00 1 d .
O(8) O -0.4316(6) 0.0505(7) 0.3390(5) 0.212(4) Uani 1.00 1 d .
O(9) O -0.2038(7) 0.0620(4) 0.2922(2) 0.115(2) Uani 1.00 1 d .
O(10) O 0.5489(5) 0.6135(4) 0.13403(19) 0.0812(17) Uani 1.00 1 d .
O(11) O 0.6838(10) 0.4783(7) 0.2161(3) 0.256(4) Uani 1.00 1 d .
O(12) O 0.6064(10) 0.6689(5) 0.2404(2) 0.198(3) Uani 1.00 1 d .
O(13) O 0.4494(8) 0.5512(10) 0.2371(3) 0.236(4) Uani 1.00 1 d .
N(1) N 0.1806(4) 0.1113(3) 0.32263(19) 0.0256(11) Uani 1.00 1 d .
N(2) N 0.0762(4) 0.4844(3) 0.25599(19) 0.0235(11) Uani 1.00 1 d .
N(3) N 0.1328(4) 0.3407(3) 0.37792(19) 0.0270(11) Uani 1.00 1 d .
N(4) N 0.5328(6) -0.1096(4) 0.0756(2) 0.0599(18) Uani 1.00 1 d .
N(5) N -0.0263(5) 0.2620(3) 0.0264(2) 0.0372(14) Uani 1.00 1 d .
N(6) N 0.3115(5) 0.2604(3) 0.2110(2) 0.0330(13) Uani 1.00 1 d .
C(1) C 0.2425(5) -0.0005(4) 0.2945(2) 0.0284(14) Uani 1.00 1 d .
C(2) C 0.2485(6) -0.0069(4) 0.2171(2) 0.0309(14) Uani 1.00 1 d .
C(3) C 0.3864(6) -0.0531(4) 0.1842(2) 0.0357(16) Uani 1.00 1 d .
C(4) C 0.3847(7) -0.0662(4) 0.1124(2) 0.0434(17) Uani 1.00 1 d .
C(5) C 0.2501(7) -0.0430(4) 0.0749(2) 0.0459(18) Uani 1.00 1 d .
C(6) C 0.1126(6) 0.0024(4) 0.1093(2) 0.0406(17) Uani 1.00 1 d .
C(7) C 0.1120(5) 0.0239(4) 0.1797(2) 0.0326(15) Uani 1.00 1 d .
C(8) C 0.2943(5) -0.1123(4) 0.3367(2) 0.0355(15) Uani 1.00 1 d .
C(9) C 0.2814(6) -0.1099(4) 0.4083(2) 0.0432(17) Uani 1.00 1 d .
C(10) C 0.2151(5) 0.0022(4) 0.4373(2) 0.0358(15) Uani 1.00 1 d .
C(11) C 0.1646(5) 0.1111(4) 0.3934(2) 0.0296(14) Uani 1.00 1 d .
C(12) C 0.0874(5) 0.2350(4) 0.4205(2) 0.0314(14) Uani 1.00 1 d .
C(13) C 0.0799(5) 0.5560(4) 0.1951(2) 0.0301(15) Uani 1.00 1 d .
C(14) C 0.1169(5) 0.4902(4) 0.1294(2) 0.0262(13) Uani 1.00 1 d .
C(15) C 0.0308(5) 0.4044(4) 0.1098(2) 0.0281(14) Uani 1.00 1 d .
C(16) C 0.0678(5) 0.3490(4) 0.0480(2) 0.0282(14) Uani 1.00 1 d .
C(17) C 0.1859(5) 0.3712(4) 0.0037(2) 0.0334(15) Uani 1.00 1 d .
C(18) C 0.2707(5) 0.4573(4) 0.0231(2) 0.0362(15) Uani 1.00 1 d .
C(19) C 0.2345(5) 0.5169(4) 0.0846(2) 0.0318(15) Uani 1.00 1 d .
C(20) C 0.0435(6) 0.6884(4) 0.1931(2) 0.0410(17) Uani 1.00 1 d .
C(21) C -0.0025(6) 0.7498(4) 0.2530(2) 0.0441(17) Uani 1.00 1 d .
C(22) C -0.0038(5) 0.6775(4) 0.3149(2) 0.0357(15) Uani 1.00 1 d .
C(23) C 0.0362(5) 0.5467(4) 0.3146(2) 0.0298(14) Uani 1.00 1 d .
C(24) C 0.0226(5) 0.4628(4) 0.3795(2) 0.0361(15) Uani 1.00 1 d .
C(25) C 0.2954(5) 0.3509(4) 0.3939(2) 0.0321(14) Uani 1.00 1 d .
C(26) C 0.3134(5) 0.3969(4) 0.4650(2) 0.0355(15) Uani 1.00 1 d .
C(27) C 0.3443(5) 0.3112(4) 0.5235(2) 0.0368(16) Uani 1.00 1 d .
C(28) C 0.3679(5) 0.3541(5) 0.5879(2) 0.0417(17) Uani 1.00 1 d .
C(29) C 0.3603(5) 0.4818(5) 0.5946(2) 0.0424(17) Uani 1.00 1 d .
C(30) C 0.3248(5) 0.5694(5) 0.5375(2) 0.0418(17) Uani 1.00 1 d .
C(31) C 0.2990(6) 0.5263(4) 0.4731(2) 0.0414(17) Uani 1.00 1 d .
C(32) C 0.4253(6) 0.2448(4) 0.1822(2) 0.0343(16) Uani 1.00 1 d .
C(33) C 0.5709(6) 0.2230(5) 0.1418(3) 0.059(2) Uani 1.00 1 d .
H(1) H 0.4807 -0.0758 0.2091 0.042 Uiso 1.00 1 c R
H(2) H 0.2527 -0.0595 0.0269 0.055 Uiso 1.00 1 c R
H(3) H 0.0182 0.0202 0.0845 0.049 Uiso 1.00 1 c R
H(4) H 0.0176 0.0584 0.2029 0.039 Uiso 1.00 1 c R
H(5) H 0.3380 -0.1897 0.3159 0.042 Uiso 1.00 1 c R
H(6) H 0.3200 -0.1850 0.4374 0.049 Uiso 1.00 1 c R
H(7) H 0.2022 0.0050 0.4864 0.042 Uiso 1.00 1 c R
H(8) H 0.1150 0.2367 0.4678 0.038 Uiso 1.00 1 c R
H(9) H -0.0213 0.2446 0.4176 0.038 Uiso 1.00 1 c R
H(10) H -0.0513 0.3857 0.1386 0.033 Uiso 1.00 1 c R
H(11) H 0.2090 0.3283 -0.0381 0.039 Uiso 1.00 1 c R
H(12) H 0.3528 0.4758 -0.0056 0.043 Uiso 1.00 1 c R
H(13) H 0.2903 0.5777 0.0969 0.038 Uiso 1.00 1 c R
H(14) H 0.0524 0.7362 0.1502 0.049 Uiso 1.00 1 c R
H(15) H -0.0332 0.8404 0.2512 0.053 Uiso 1.00 1 c R
H(16) H -0.0331 0.7166 0.3574 0.043 Uiso 1.00 1 c R
H(17) H -0.0787 0.4473 0.3824 0.042 Uiso 1.00 1 c R
H(18) H 0.0410 0.5047 0.4192 0.042 Uiso 1.00 1 c R
H(19) H 0.3610 0.2684 0.3914 0.039 Uiso 1.00 1 c R
H(20) H 0.3265 0.4085 0.3594 0.039 Uiso 1.00 1 c R
H(21) H 0.3477 0.2232 0.5194 0.044 Uiso 1.00 1 c R
H(22) H 0.3906 0.2948 0.6274 0.048 Uiso 1.00 1 c R
H(23) H 0.3783 0.5104 0.6386 0.051 Uiso 1.00 1 c R
H(24) H 0.3191 0.6578 0.5418 0.051 Uiso 1.00 1 c R
H(25) H 0.2708 0.5859 0.4341 0.050 Uiso 1.00 1 c R
H(26) H 0.6303 0.1399 0.1545 0.071 Uiso 1.00 1 c R
H(27) H 0.6272 0.2850 0.1516 0.071 Uiso 1.00 1 c R
H(28) H 0.5493 0.2301 0.0933 0.071 Uiso 1.00 1 c R

loop_
_atom_site_aniso_label
_atom_site_aniso_U_11
_atom_site_aniso_U_22
_atom_site_aniso_U_33
_atom_site_aniso_U_12
_atom_site_aniso_U_13
_atom_site_aniso_U_23
Cu(1) 0.0332(3) 0.0239(3) 0.0229(3) -0.0034(2) 0.0005(2) 0.0006(2)
Cl(1) 0.0490(9) 0.0306(7) 0.0343(8) -0.0163(6) 0.0064(7) -0.0056(6)
Cl(2) 0.0397(8) 0.0418(8) 0.0409(8) -0.0060(6) -0.0088(7) -0.0068(6)
O(1) 0.031(2) 0.035(2) 0.052(2) -0.0077(16) -0.0025(18) 0.0098(17)
O(2) 0.107(3) 0.070(3) 0.040(2) 0.021(2) 0.012(2) -0.014(2)
O(3) 0.060(3) 0.081(3) 0.067(3) 0.000(2) 0.017(2) -0.012(2)
O(4) 0.078(3) 0.045(2) 0.031(2) -0.018(2) -0.003(2) -0.0143(19)
O(5) 0.046(2) 0.045(2) 0.052(2) -0.0228(19) 0.005(2) -0.0078(19)
O(6) 0.257(7) 0.039(2) 0.056(3) 0.023(3) 0.018(4) 0.003(2)
O(7) 0.158(4) 0.040(2) 0.097(3) -0.006(2) -0.026(3) -0.030(2)
O(8) 0.079(4) 0.214(8) 0.371(12) -0.071(4) -0.035(6) -0.072(7)
O(9) 0.193(6) 0.071(3) 0.079(3) -0.035(3) 0.072(3) -0.005(2)
O(10) 0.088(3) 0.137(4) 0.030(2) -0.049(3) -0.012(2) -0.003(2)
O(11) 0.306(10) 0.202(8) 0.138(6) 0.212(7) -0.066(6) -0.014(5)
O(12) 0.458(13) 0.121(5) 0.058(3) -0.150(7) -0.047(5) -0.003(3)
O(13) 0.143(6) 0.553(15) 0.068(4) -0.224(8) -0.010(4) 0.056(6)
N(1) 0.028(2) 0.026(2) 0.021(2) -0.0022(18) -0.0003(18) 0.0013(18)
N(2) 0.024(2) 0.028(2) 0.019(2) -0.0073(17) 0.0004(18) -0.0016(18)
N(3) 0.033(2) 0.022(2) 0.025(2) -0.0046(18) 0.0028(19) 0.0002(17)
N(4) 0.080(4) 0.045(3) 0.044(3) 0.008(3) 0.006(3) -0.001(2)
N(5) 0.045(3) 0.032(2) 0.034(2) -0.009(2) -0.004(2) 0.002(2)
N(6) 0.040(2) 0.022(2) 0.035(2) -0.005(2) 0.006(2) 0.0026(19)
C(1) 0.026(2) 0.026(2) 0.034(3) -0.007(2) -0.002(2) 0.002(2)
C(2) 0.046(3) 0.016(2) 0.028(2) -0.003(2) -0.001(2) -0.002(2)
C(3) 0.047(3) 0.024(2) 0.033(3) -0.001(2) -0.001(2) -0.003(2)
C(4) 0.062(4) 0.025(3) 0.039(3) -0.000(2) 0.012(3) -0.006(2)
C(5) 0.074(4) 0.029(3) 0.034(3) -0.008(3) -0.011(3) -0.003(2)
C(6) 0.059(4) 0.028(3) 0.035(3) -0.010(2) -0.015(3) 0.002(2)
C(7) 0.044(3) 0.021(2) 0.034(3) -0.009(2) -0.002(2) 0.000(2)
C(8) 0.045(3) 0.023(2) 0.036(3) -0.003(2) 0.000(2) -0.003(2)
C(9) 0.061(3) 0.024(3) 0.038(3) 0.002(2) -0.006(3) 0.009(2)
C(10) 0.045(3) 0.036(3) 0.026(2) -0.010(2) -0.001(2) 0.009(2)
C(11) 0.027(2) 0.027(2) 0.034(3) -0.007(2) -0.000(2) -0.000(2)
C(12) 0.036(3) 0.034(2) 0.025(2) -0.009(2) 0.003(2) 0.000(2)
C(13) 0.038(3) 0.029(2) 0.027(2) -0.013(2) -0.004(2) -0.004(2)
C(14) 0.035(3) 0.019(2) 0.022(2) -0.002(2) -0.005(2) 0.001(2)
C(15) 0.032(3) 0.027(2) 0.022(2) -0.004(2) -0.001(2) 0.008(2)
C(16) 0.033(3) 0.021(2) 0.029(2) -0.003(2) -0.006(2) -0.001(2)
C(17) 0.038(3) 0.031(3) 0.028(3) 0.000(2) -0.003(2) -0.002(2)
C(18) 0.029(2) 0.045(3) 0.034(3) -0.009(2) 0.001(2) 0.004(2)
C(19) 0.039(3) 0.028(2) 0.030(2) -0.009(2) -0.008(2) 0.003(2)
C(20) 0.072(4) 0.019(2) 0.030(3) -0.010(2) -0.008(3) 0.006(2)
C(21) 0.067(4) 0.020(2) 0.046(3) -0.010(2) 0.001(3) -0.002(2)
C(22) 0.052(3) 0.027(3) 0.029(3) -0.010(2) 0.006(2) -0.008(2)
C(23) 0.035(3) 0.025(2) 0.029(2) -0.007(2) -0.003(2) -0.000(2)
C(24) 0.042(3) 0.035(3) 0.027(2) -0.000(2) -0.001(2) -0.002(2)
C(25) 0.035(3) 0.032(3) 0.031(2) -0.010(2) 0.002(2) 0.000(2)
C(26) 0.038(3) 0.036(3) 0.033(3) -0.007(2) -0.005(2) -0.004(2)
C(27) 0.036(3) 0.037(3) 0.036(3) -0.006(2) -0.000(2) -0.001(2)
C(28) 0.033(3) 0.057(4) 0.031(3) -0.003(2) 0.002(2) 0.002(2)
C(29) 0.040(3) 0.059(4) 0.030(3) -0.011(2) 0.002(2) -0.012(2)
C(30) 0.042(3) 0.042(3) 0.045(3) -0.014(2) 0.007(2) -0.013(2)
C(31) 0.053(3) 0.040(3) 0.031(3) -0.009(2) 0.001(2) -0.003(2)
C(32) 0.045(3) 0.025(3) 0.034(3) -0.009(2) -0.003(2) -0.000(2)
C(33) 0.056(4) 0.069(4) 0.051(4) -0.013(3) 0.014(3) -0.016(3)

loop_
_atom_type_symbol
_atom_type_description
_atom_type_scat_dispersion_real
_atom_type_scat_dispersion_imag
_atom_type_scat_source
C C 0.003 0.002
;
International Tables for Crystallography
(1992, Vol. C, Tables 4.2.6.8 and 6.1.1.4)
;
H H 0.000 0.000
;
International Tables for Crystallography
(1992, Vol. C, Table 6.1.1.4)
;
N N 0.006 0.003
;
International Tables for Crystallography
(1992, Vol. C, Tables 4.2.6.8 and 6.1.1.4)
;
Cl Cl 0.148 0.159
;
International Tables for Crystallography
(1992, Vol. C, Tables 4.2.6.8 and 6.1.1.4)
;
O O 0.011 0.006
;
International Tables for Crystallography
(1992, Vol. C, Tables 4.2.6.8 and 6.1.1.4)
;
Cu Cu 0.320 1.265
;
International Tables for Crystallography
(1992, Vol. C, Tables 4.2.6.8 and 6.1.1.4)
;

loop_
_geom_angle_atom_site_label_1
_geom_angle_atom_site_label_2
_geom_angle_atom_site_label_3
_geom_angle
_geom_angle_publ_flag
O(1) Cu(1) N(1) 90.59(14) yes
O(1) Cu(1) N(2) 89.24(13) yes
O(1) Cu(1) N(3) 100.59(14) yes
O(1) Cu(1) N(6) 131.74(16) yes
N(1) Cu(1) N(2) 165.01(15) yes
N(1) Cu(1) N(3) 82.56(14) yes
N(1) Cu(1) N(6) 94.85(14) yes
N(2) Cu(1) N(3) 82.74(14) yes
N(2) Cu(1) N(6) 96.43(14) yes
N(3) Cu(1) N(6) 127.67(17) yes
O(6) Cl(1) O(7) 111.6(2) yes
O(6) Cl(1) O(8) 110.1(4) yes
O(6) Cl(1) O(9) 107.8(3) yes
O(7) Cl(1) O(8) 111.0(4) yes
O(7) Cl(1) O(9) 107.9(3) yes
O(8) Cl(1) O(9) 108.2(4) yes
O(10) Cl(2) O(11) 111.8(3) yes
O(10) Cl(2) O(12) 111.8(3) yes
O(10) Cl(2) O(13) 112.0(3) yes
O(11) Cl(2) O(12) 107.4(5) yes
O(11) Cl(2) O(13) 108.2(5) yes
O(12) Cl(2) O(13) 105.2(5) yes
Cu(1) N(1) C(1) 129.2(3) yes
Cu(1) N(1) C(11) 111.9(2) yes
C(1) N(1) C(11) 118.2(3) yes
Cu(1) N(2) C(13) 130.1(3) yes
Cu(1) N(2) C(23) 112.2(2) yes
C(13) N(2) C(23) 117.7(3) yes
Cu(1) N(3) C(12) 105.4(2) yes
Cu(1) N(3) C(24) 105.2(2) yes
Cu(1) N(3) C(25) 106.9(2) yes
C(12) N(3) C(24) 114.5(3) yes
C(12) N(3) C(25) 111.6(3) yes
C(24) N(3) C(25) 112.4(3) yes
O(2) N(4) O(3) 124.6(5) yes
O(2) N(4) C(4) 117.6(5) yes
O(3) N(4) C(4) 117.8(5) yes
O(4) N(5) O(5) 124.0(4) yes
O(4) N(5) C(16) 118.8(4) yes
O(5) N(5) C(16) 117.2(4) yes
Cu(1) N(6) C(32) 169.5(4) yes
N(1) C(1) C(2) 119.9(3) yes
N(1) C(1) C(8) 121.0(4) yes
C(2) C(1) C(8) 119.0(4) yes
C(1) C(2) C(3) 120.0(4) yes
C(1) C(2) C(7) 119.5(4) yes
C(3) C(2) C(7) 120.3(4) yes
C(2) C(3) C(4) 118.0(4) yes
N(4) C(4) C(3) 118.7(5) yes
N(4) C(4) C(5) 118.6(5) yes
C(3) C(4) C(5) 122.7(5) yes
C(4) C(5) C(6) 118.1(5) yes
C(5) C(6) C(7) 120.3(5) yes
C(2) C(7) C(6) 120.4(4) yes
C(1) C(8) C(9) 119.9(4) yes
C(8) C(9) C(10) 119.5(4) yes
C(9) C(10) C(11) 118.7(4) yes
N(1) C(11) C(10) 122.6(4) yes
N(1) C(11) C(12) 115.5(3) yes
C(10) C(11) C(12) 122.0(4) yes
N(3) C(12) C(11) 109.9(3) yes
N(2) C(13) C(14) 118.8(3) yes
N(2) C(13) C(20) 121.0(4) yes
C(14) C(13) C(20) 120.0(4) yes
C(13) C(14) C(15) 120.6(4) yes
C(13) C(14) C(19) 120.5(4) yes
C(15) C(14) C(19) 118.9(4) yes
C(14) C(15) C(16) 118.0(4) yes
N(5) C(16) C(15) 117.9(4) yes
N(5) C(16) C(17) 117.7(4) yes
C(15) C(16) C(17) 124.4(4) yes
C(16) C(17) C(18) 117.4(4) yes
C(17) C(18) C(19) 119.8(4) yes
C(14) C(19) C(18) 121.5(4) yes
C(13) C(20) C(21) 120.3(4) yes
C(20) C(21) C(22) 118.7(4) yes
C(21) C(22) C(23) 118.9(4) yes
N(2) C(23) C(22) 123.3(4) yes
N(2) C(23) C(24) 115.3(3) yes
C(22) C(23) C(24) 121.1(4) yes
N(3) C(24) C(23) 111.0(3) yes
N(3) C(25) C(26) 114.4(3) yes
C(25) C(26) C(27) 121.0(4) yes
C(25) C(26) C(31) 120.4(4) yes
C(27) C(26) C(31) 118.6(4) yes
C(26) C(27) C(28) 120.4(4) yes
C(27) C(28) C(29) 120.3(4) yes
C(28) C(29) C(30) 120.3(5) yes
C(29) C(30) C(31) 119.2(5) yes
C(26) C(31) C(30) 121.0(4) yes
N(6) C(32) C(33) 177.5(6) yes
C(2) C(3) H(1) 121.5 no
C(4) C(3) H(1) 120.5 no
C(4) C(5) H(2) 120.4 no
C(6) C(5) H(2) 121.5 no
C(5) C(6) H(3) 119.7 no
C(7) C(6) H(3) 120.0 no
C(2) C(7) H(4) 119.5 no
C(6) C(7) H(4) 120.1 no
C(1) C(8) H(5) 119.6 no
C(9) C(8) H(5) 120.5 no
C(8) C(9) H(6) 120.3 no
C(10) C(9) H(6) 120.2 no
C(9) C(10) H(7) 120.7 no
C(11) C(10) H(7) 120.6 no
N(3) C(12) H(8) 110.0 no
N(3) C(12) H(9) 108.8 no
C(11) C(12) H(8) 109.9 no
C(11) C(12) H(9) 108.8 no
H(8) C(12) H(9) 109.5 no
C(14) C(15) H(10) 120.9 no
C(16) C(15) H(10) 121.1 no
C(16) C(17) H(11) 121.1 no
C(18) C(17) H(11) 121.4 no
C(17) C(18) H(12) 120.6 no
C(19) C(18) H(12) 119.6 no
C(14) C(19) H(13) 119.0 no
C(18) C(19) H(13) 119.5 no
C(13) C(20) H(14) 119.3 no
C(21) C(20) H(14) 120.3 no
C(20) C(21) H(15) 120.4 no
C(22) C(21) H(15) 120.9 no
C(21) C(22) H(16) 121.1 no
C(23) C(22) H(16) 120.0 no
N(3) C(24) H(17) 108.5 no
N(3) C(24) H(18) 109.5 no
C(23) C(24) H(17) 109.0 no
C(23) C(24) H(18) 109.5 no
H(17) C(24) H(18) 109.5 no
N(3) C(25) H(19) 107.9 no
N(3) C(25) H(20) 108.4 no
C(26) C(25) H(19) 108.2 no
C(26) C(25) H(20) 108.4 no
H(19) C(25) H(20) 109.5 no
C(26) C(27) H(21) 119.6 no
C(28) C(27) H(21) 120.0 no
C(27) C(28) H(22) 119.8 no
C(29) C(28) H(22) 119.9 no
C(28) C(29) H(23) 119.9 no
C(30) C(29) H(23) 119.7 no
C(29) C(30) H(24) 120.7 no
C(31) C(30) H(24) 120.1 no
C(26) C(31) H(25) 119.1 no
C(30) C(31) H(25) 119.8 no
C(32) C(33) H(26) 109.3 no
C(32) C(33) H(27) 109.4 no
C(32) C(33) H(28) 109.8 no
H(26) C(33) H(27) 109.5 no
H(26) C(33) H(28) 109.5 no
H(27) C(33) H(28) 109.5 no

loop_
_geom_bond_atom_site_label_1
_geom_bond_atom_site_label_2
_geom_bond_distance
_geom_bond_publ_flag
Cu(1) O(1) 2.126(3) yes
Cu(1) N(1) 2.035(3) yes
Cu(1) N(2) 2.029(3) yes
Cu(1) N(3) 2.059(3) yes
Cu(1) N(6) 1.968(4) yes
Cl(1) O(6) 1.371(4) yes
Cl(1) O(7) 1.381(4) yes
Cl(1) O(8) 1.317(6) yes
Cl(1) O(9) 1.417(5) yes
Cl(2) O(10) 1.423(3) yes
Cl(2) O(11) 1.279(7) yes
Cl(2) O(12) 1.320(7) yes
Cl(2) O(13) 1.305(8) yes
O(2) N(4) 1.229(7) yes
O(3) N(4) 1.212(7) yes
O(4) N(5) 1.213(5) yes
O(5) N(5) 1.234(6) yes
N(1) C(1) 1.352(5) yes
N(1) C(11) 1.362(6) yes
N(2) C(13) 1.354(5) yes
N(2) C(23) 1.351(6) yes
N(3) C(12) 1.473(6) yes
N(3) C(24) 1.454(5) yes
N(3) C(25) 1.513(6) yes
N(4) C(4) 1.474(8) yes
N(5) C(16) 1.474(7) yes
N(6) C(32) 1.123(7) yes
C(1) C(2) 1.492(6) yes
C(1) C(8) 1.393(6) yes
C(2) C(3) 1.370(7) yes
C(2) C(7) 1.388(7) yes
C(3) C(4) 1.398(7) yes
C(4) C(5) 1.377(8) yes
C(5) C(6) 1.380(7) yes
C(6) C(7) 1.388(7) yes
C(8) C(9) 1.378(7) yes
C(9) C(10) 1.369(6) yes
C(10) C(11) 1.386(6) yes
C(11) C(12) 1.482(6) yes
C(13) C(14) 1.487(6) yes
C(13) C(20) 1.386(6) yes
C(14) C(15) 1.399(7) yes
C(14) C(19) 1.399(6) yes
C(15) C(16) 1.367(6) yes
C(16) C(17) 1.383(6) yes
C(17) C(18) 1.393(7) yes
C(18) C(19) 1.383(6) yes
C(20) C(21) 1.375(7) yes
C(21) C(22) 1.372(7) yes
C(22) C(23) 1.373(6) yes
C(23) C(24) 1.501(6) yes
C(25) C(26) 1.511(7) yes
C(26) C(27) 1.391(6) yes
C(26) C(31) 1.389(7) yes
C(27) C(28) 1.390(7) yes
C(28) C(29) 1.375(8) yes
C(29) C(30) 1.385(7) yes
C(30) C(31) 1.395(7) yes
C(32) C(33) 1.472(7) yes
C(3) H(1) 0.950 no
C(5) H(2) 0.950 no
C(6) H(3) 0.950 no
C(7) H(4) 0.950 no
C(8) H(5) 0.950 no
C(9) H(6) 0.950 no
C(10) H(7) 0.950 no
C(12) H(8) 0.950 no
C(12) H(9) 0.950 no
C(15) H(10) 0.950 no
C(17) H(11) 0.950 no
C(18) H(12) 0.950 no
C(19) H(13) 0.950 no
C(20) H(14) 0.950 no
C(21) H(15) 0.950 no
C(22) H(16) 0.950 no
C(24) H(17) 0.950 no
C(24) H(18) 0.950 no
C(25) H(19) 0.950 no
C(25) H(20) 0.950 no
C(27) H(21) 0.950 no
C(28) H(22) 0.950 no
C(29) H(23) 0.950 no
C(30) H(24) 0.950 no
C(31) H(25) 0.950 no
C(33) H(26) 0.950 no
C(33) H(27) 0.950 no
C(33) H(28) 0.950 no

loop_
_geom_contact_atom_site_label_1
_geom_contact_atom_site_label_2
_geom_contact_distance
_geom_contact_site_symmetry_2
Cu(1) C(1) 3.073(4) .
Cu(1) C(2) 3.417(4) .
Cu(1) C(7) 3.586(4) .
Cu(1) C(11) 2.839(4) .
Cu(1) C(12) 2.833(4) .
Cu(1) C(13) 3.080(4) .
Cu(1) C(14) 3.391(4) .
Cu(1) C(15) 3.407(4) .
Cu(1) C(23) 2.830(4) .
Cu(1) C(24) 2.814(4) .
Cu(1) C(25) 2.889(4) .
Cu(1) C(32) 3.079(5) .
O(1) O(7) 3.353(5) .
O(1) O(9) 2.763(6) .
O(1) O(11) 2.620(8) 1_455
O(1) N(1) 2.958(4) .
O(1) N(2) 2.919(5) .
O(1) N(3) 3.220(5) .
O(1) C(7) 3.511(5) .
O(1) C(11) 3.581(5) .
O(1) C(12) 3.413(5) .
O(1) C(15) 3.434(5) .
O(1) C(23) 3.504(6) .
O(1) C(24) 3.374(6) .
O(2) O(2) 3.087(6) 2_655
O(2) O(3) 2.161(6) .
O(2) O(3) 3.543(5) 2_655
O(2) O(10) 3.278(6) 1_545
O(2) N(4) 3.105(6) 2_655
O(2) C(3) 3.555(6) .
O(2) C(4) 2.315(7) .
O(2) C(4) 3.432(7) 2_655
O(2) C(5) 2.717(7) .
O(2) C(5) 3.486(7) 2_655
O(2) C(17) 3.132(5) 2_655
O(2) C(18) 3.554(6) 2_655
O(2) C(33) 3.402(7) 2_655
O(3) O(2) 2.161(6) .
O(3) O(2) 3.543(5) 2_655
O(3) O(4) 3.322(5) 2_655
O(3) O(10) 3.358(6) 1_545
O(3) O(12) 3.508(7) 1_545
O(3) C(3) 2.734(6) .
O(3) C(4) 2.303(7) .
O(3) C(5) 3.520(7) .
O(3) C(33) 3.553(7) .
O(4) O(3) 3.322(5) 2_655
O(4) O(5) 2.160(5) .
O(4) C(5) 3.497(6) .
O(4) C(5) 3.389(7) 2_555
O(4) C(6) 3.264(5) .
O(4) C(6) 3.239(7) 2_555
O(4) C(15) 3.526(6) .
O(4) C(16) 2.317(6) .
O(4) C(17) 2.710(6) .
O(4) C(19) 3.428(5) 2_565
O(4) C(20) 3.348(6) 2_565
O(5) O(4) 2.160(5) .
O(5) C(6) 3.180(5) .
O(5) C(15) 2.683(6) .
O(5) C(16) 2.315(6) .
O(5) C(17) 3.544(6) .
O(5) C(18) 3.399(5) 2_565
O(5) C(33) 3.007(6) 1_455
O(6) O(7) 2.276(5) .
O(6) O(8) 2.204(8) .
O(6) O(9) 2.254(6) .
O(6) C(10) 3.494(6) 2_556
O(6) C(22) 3.346(6) 1_545
O(6) C(27) 3.371(7) 2_556
O(6) C(28) 3.581(8) 2_556
O(7) O(1) 3.353(5) .
O(7) O(6) 2.276(5) .
O(7) O(8) 2.224(9) .
O(7) O(9) 2.262(6) .
O(7) C(10) 3.486(6) 2_556
O(7) C(30) 3.342(7) 2_566
O(8) O(6) 2.204(8) .
O(8) O(7) 2.224(9) .
O(8) O(9) 2.216(9) .
O(8) N(1) 3.376(7) 1_455
O(8) C(1) 3.211(8) 1_455
O(8) C(8) 3.301(9) 1_455
O(8) C(9) 3.558(9) 1_455
O(9) O(1) 2.763(6) .
O(9) O(6) 2.254(6) .
O(9) O(7) 2.262(6) .
O(9) O(8) 2.216(9) .
O(9) C(7) 3.461(7) .
O(9) C(21) 3.559(6) 1_545
O(10) O(2) 3.278(6) 1_565
O(10) O(3) 3.358(6) 1_565
O(10) O(11) 2.239(8) .
O(10) O(12) 2.273(7) .
O(10) O(13) 2.262(7) .
O(10) N(4) 3.077(6) 1_565
O(10) C(4) 3.428(6) 1_565
O(10) C(17) 3.511(6) 2_665
O(10) C(18) 3.434(6) 2_665
O(10) C(19) 3.369(7) .
O(11) O(1) 2.620(8) 1_655
O(11) O(10) 2.239(8) .
O(11) O(12) 2.095(10) .
O(11) O(13) 2.093(11) .
O(11) C(33) 3.531(11) .
O(12) O(3) 3.508(7) 1_565
O(12) O(10) 2.273(7) .
O(12) O(11) 2.095(10) .
O(12) O(13) 2.086(13) .
O(12) C(3) 3.308(7) 1_565
O(12) C(28) 3.299(7) 2_666
O(12) C(29) 3.440(7) 2_666
O(13) O(10) 2.262(7) .
O(13) O(11) 2.093(11) .
O(13) O(12) 2.086(13) .
O(13) N(2) 3.546(9) .
O(13) C(13) 3.387(9) .
O(13) C(32) 3.586(12) .
N(1) O(1) 2.958(4) .
N(1) O(8) 3.376(7) 1_655
N(1) N(3) 2.701(5) .
N(1) N(6) 2.948(5) .
N(1) C(2) 2.463(6) .
N(1) C(3) 3.540(6) .
N(1) C(7) 3.086(6) .
N(1) C(8) 2.389(5) .
N(1) C(9) 2.777(5) .
N(1) C(10) 2.410(5) .
N(1) C(12) 2.406(5) .
N(1) C(25) 3.364(6) .
N(2) O(1) 2.919(5) .
N(2) O(13) 3.546(9) .
N(2) N(3) 2.702(4) .
N(2) N(6) 2.981(4) .
N(2) C(14) 2.447(5) .
N(2) C(15) 3.060(6) .
N(2) C(19) 3.567(6) .
N(2) C(20) 2.385(5) .
N(2) C(21) 2.779(6) .
N(2) C(22) 2.397(6) .
N(2) C(24) 2.410(5) .
N(2) C(25) 3.366(5) .
N(3) O(1) 3.220(5) .
N(3) N(1) 2.701(5) .
N(3) N(2) 2.702(4) .
N(3) C(11) 2.419(6) .
N(3) C(23) 2.435(5) .
N(3) C(26) 2.542(6) .
N(3) C(27) 3.367(6) .
N(3) C(31) 3.392(7) .
N(4) O(2) 3.105(6) 2_655
N(4) O(10) 3.077(6) 1_545
N(4) N(4) 3.574(7) 2_655
N(4) C(3) 2.471(7) .
N(4) C(5) 2.451(8) .
N(5) C(6) 3.124(6) .
N(5) C(15) 2.435(6) .
N(5) C(17) 2.446(7) .
N(5) C(18) 3.390(5) 2_565
N(5) C(19) 3.334(5) 2_565
N(6) N(1) 2.948(5) .
N(6) N(2) 2.981(4) .
N(6) C(1) 3.294(6) .
N(6) C(2) 3.042(6) .
N(6) C(3) 3.364(5) .
N(6) C(7) 3.501(6) .
N(6) C(13) 3.377(5) .
N(6) C(14) 3.036(5) .
N(6) C(15) 3.238(5) .
N(6) C(19) 3.495(5) .
N(6) C(33) 2.594(6) .
C(1) Cu(1) 3.073(4) .
C(1) O(8) 3.211(8) 1_655
C(1) N(6) 3.294(6) .
C(1) C(3) 2.479(6) .
C(1) C(7) 2.488(6) .
C(1) C(9) 2.399(6) .
C(1) C(10) 2.748(6) .
C(1) C(11) 2.329(6) .
C(2) Cu(1) 3.417(4) .
C(2) N(1) 2.463(6) .
C(2) N(6) 3.042(6) .
C(2) C(4) 2.373(7) .
C(2) C(5) 2.787(7) .
C(2) C(6) 2.409(7) .
C(2) C(8) 2.486(6) .
C(2) C(32) 3.436(7) .
C(3) O(2) 3.555(6) .
C(3) O(3) 2.734(6) .
C(3) O(12) 3.308(7) 1_545
C(3) N(1) 3.540(6) .
C(3) N(4) 2.471(7) .
C(3) N(6) 3.364(5) .
C(3) C(1) 2.479(6) .
C(3) C(5) 2.435(7) .
C(3) C(6) 2.783(7) .
C(3) C(7) 2.393(7) .
C(3) C(8) 3.078(7) .
C(3) C(32) 3.296(7) .
C(4) O(2) 2.315(7) .
C(4) O(2) 3.432(7) 2_655
C(4) O(3) 2.303(7) .
C(4) O(10) 3.428(6) 1_545
C(4) C(2) 2.373(7) .
C(4) C(6) 2.364(8) .
C(4) C(7) 2.728(7) .
C(5) O(2) 2.717(7) .
C(5) O(2) 3.486(7) 2_655
C(5) O(3) 3.520(7) .
C(5) O(4) 3.497(6) .
C(5) O(4) 3.389(7) 2_555
C(5) N(4) 2.451(8) .
C(5) C(2) 2.787(7) .
C(5) C(3) 2.435(7) .
C(5) C(7) 2.401(7) .
C(6) O(4) 3.264(5) .
C(6) O(4) 3.239(7) 2_555
C(6) O(5) 3.180(5) .
C(6) N(5) 3.124(6) .
C(6) C(2) 2.409(7) .
C(6) C(3) 2.783(7) .
C(6) C(4) 2.364(8) .
C(7) Cu(1) 3.586(4) .
C(7) O(1) 3.511(5) .
C(7) O(9) 3.461(7) .
C(7) N(1) 3.086(6) .
C(7) N(6) 3.501(6) .
C(7) C(1) 2.488(6) .
C(7) C(3) 2.393(7) .
C(7) C(4) 2.728(7) .
C(7) C(5) 2.401(7) .
C(7) C(8) 3.523(6) .
C(7) C(21) 3.512(7) 1_545
C(8) O(8) 3.301(9) 1_655
C(8) N(1) 2.389(5) .
C(8) C(2) 2.486(6) .
C(8) C(3) 3.078(7) .
C(8) C(7) 3.523(6) .
C(8) C(10) 2.374(7) .
C(8) C(11) 2.714(6) .
C(9) O(8) 3.558(9) 1_655
C(9) N(1) 2.777(5) .
C(9) C(1) 2.399(6) .
C(9) C(11) 2.370(6) .
C(9) C(28) 3.597(6) 2_656
C(10) O(6) 3.494(6) 2_556
C(10) O(7) 3.486(6) 2_556
C(10) N(1) 2.410(5) .
C(10) C(1) 2.748(6) .
C(10) C(8) 2.374(7) .
C(10) C(12) 2.508(6) .
C(11) Cu(1) 2.839(4) .
C(11) O(1) 3.581(5) .
C(11) N(3) 2.419(6) .
C(11) C(1) 2.329(6) .
C(11) C(8) 2.714(6) .
C(11) C(9) 2.370(6) .
C(11) C(25) 3.056(7) .
C(12) Cu(1) 2.833(4) .
C(12) O(1) 3.413(5) .
C(12) N(1) 2.406(5) .
C(12) C(10) 2.508(6) .
C(12) C(24) 2.462(6) .
C(12) C(25) 2.470(7) .
C(12) C(26) 3.108(7) .
C(12) C(27) 3.333(7) .
C(13) Cu(1) 3.080(4) .
C(13) O(13) 3.387(9) .
C(13) N(6) 3.377(5) .
C(13) C(15) 2.507(7) .
C(13) C(19) 2.506(6) .
C(13) C(21) 2.395(7) .
C(13) C(22) 2.734(6) .
C(13) C(23) 2.315(6) .
C(14) Cu(1) 3.391(4) .
C(14) N(2) 2.447(5) .
C(14) N(6) 3.036(5) .
C(14) C(16) 2.371(7) .
C(14) C(17) 2.807(6) .
C(14) C(18) 2.428(6) .
C(14) C(20) 2.489(6) .
C(14) C(32) 3.467(6) .
C(15) Cu(1) 3.407(4) .
C(15) O(1) 3.434(5) .
C(15) O(4) 3.526(6) .
C(15) O(5) 2.683(6) .
C(15) N(2) 3.060(6) .
C(15) N(5) 2.435(6) .
C(15) N(6) 3.238(5) .
C(15) C(13) 2.507(7) .
C(15) C(17) 2.433(6) .
C(15) C(17) 3.413(6) 2_565
C(15) C(18) 2.799(6) .
C(15) C(19) 2.410(7) .
C(15) C(20) 3.577(7) .
C(16) O(4) 2.317(6) .
C(16) O(5) 2.315(6) .
C(16) C(14) 2.371(7) .
C(16) C(16) 3.589(6) 2_565
C(16) C(17) 3.431(5) 2_565
C(16) C(18) 2.372(7) .
C(16) C(18) 3.500(6) 2_565
C(16) C(19) 2.717(7) .
C(17) O(2) 3.132(5) 2_655
C(17) O(4) 2.710(6) .
C(17) O(5) 3.544(6) .
C(17) O(10) 3.511(6) 2_665
C(17) N(5) 2.446(7) .
C(17) C(14) 2.807(6) .
C(17) C(15) 2.433(6) .
C(17) C(15) 3.413(6) 2_565
C(17) C(16) 3.431(5) 2_565
C(17) C(19) 2.401(7) .
C(18) O(2) 3.554(6) 2_655
C(18) O(5) 3.399(5) 2_565
C(18) O(10) 3.434(6) 2_665
C(18) N(5) 3.390(5) 2_565
C(18) C(14) 2.428(6) .
C(18) C(15) 2.799(6) .
C(18) C(16) 2.372(7) .
C(18) C(16) 3.500(6) 2_565
C(19) O(4) 3.428(5) 2_565
C(19) O(10) 3.369(7) .
C(19) N(2) 3.567(6) .
C(19) N(5) 3.334(5) 2_565
C(19) N(6) 3.495(5) .
C(19) C(13) 2.506(6) .
C(19) C(15) 2.410(7) .
C(19) C(16) 2.717(7) .
C(19) C(17) 2.401(7) .
C(19) C(20) 3.099(6) .
C(19) C(32) 3.476(6) .
C(20) O(4) 3.348(6) 2_565
C(20) N(2) 2.385(5) .
C(20) C(14) 2.489(6) .
C(20) C(15) 3.577(7) .
C(20) C(19) 3.099(6) .
C(20) C(22) 2.363(7) .
C(20) C(23) 2.696(6) .
C(21) O(9) 3.559(6) 1_565
C(21) N(2) 2.779(6) .
C(21) C(7) 3.512(7) 1_565
C(21) C(13) 2.395(7) .
C(21) C(23) 2.364(6) .
C(22) O(6) 3.346(6) 1_565
C(22) N(2) 2.397(6) .
C(22) C(13) 2.734(6) .
C(22) C(20) 2.363(7) .
C(22) C(24) 2.504(6) .
C(23) Cu(1) 2.830(4) .
C(23) O(1) 3.504(6) .
C(23) N(3) 2.435(5) .
C(23) C(13) 2.315(6) .
C(23) C(20) 2.696(6) .
C(23) C(21) 2.364(6) .
C(23) C(25) 3.098(5) .
C(24) Cu(1) 2.814(4) .
C(24) O(1) 3.374(6) .
C(24) N(2) 2.410(5) .
C(24) C(12) 2.462(6) .
C(24) C(22) 2.504(6) .
C(24) C(25) 2.465(6) .
C(24) C(26) 3.017(6) .
C(24) C(29) 3.347(7) 2_566
C(24) C(30) 3.507(7) 2_566
C(24) C(31) 3.300(7) .
C(25) Cu(1) 2.889(4) .
C(25) N(1) 3.364(6) .
C(25) N(2) 3.366(5) .
C(25) C(11) 3.056(7) .
C(25) C(12) 2.470(7) .
C(25) C(23) 3.098(5) .
C(25) C(24) 2.465(6) .
C(25) C(27) 2.527(6) .
C(25) C(31) 2.517(7) .
C(26) N(3) 2.542(6) .
C(26) C(12) 3.108(7) .
C(26) C(24) 3.017(6) .
C(26) C(28) 2.413(7) .
C(26) C(29) 2.787(7) .
C(26) C(29) 3.560(7) 2_666
C(26) C(30) 2.424(7) .
C(26) C(30) 3.309(7) 2_666
C(27) O(6) 3.371(7) 2_556
C(27) N(3) 3.367(6) .
C(27) C(12) 3.333(7) .
C(27) C(25) 2.527(6) .
C(27) C(29) 2.398(8) .
C(27) C(30) 2.776(7) .
C(27) C(30) 3.593(7) 2_666
C(27) C(31) 2.391(7) .
C(28) O(6) 3.581(8) 2_556
C(28) O(12) 3.299(7) 2_666
C(28) C(9) 3.597(6) 2_656
C(28) C(26) 2.413(7) .
C(28) C(30) 2.395(7) .
C(28) C(31) 2.760(7) .
C(29) O(12) 3.440(7) 2_666
C(29) C(24) 3.347(7) 2_566
C(29) C(26) 2.787(7) .
C(29) C(26) 3.560(7) 2_666
C(29) C(27) 2.398(8) .
C(29) C(31) 2.398(7) .
C(29) C(31) 3.245(7) 2_666
C(30) O(7) 3.342(7) 2_566
C(30) C(24) 3.507(7) 2_566
C(30) C(26) 2.424(7) .
C(30) C(26) 3.309(7) 2_666
C(30) C(27) 2.776(7) .
C(30) C(27) 3.593(7) 2_666
C(30) C(28) 2.395(7) .
C(30) C(30) 3.462(6) 2_666
C(30) C(31) 3.273(7) 2_666
C(31) N(3) 3.392(7) .
C(31) C(24) 3.300(7) .
C(31) C(25) 2.517(7) .
C(31) C(27) 2.391(7) .
C(31) C(28) 2.760(7) .
C(31) C(29) 2.398(7) .
C(31) C(29) 3.245(7) 2_666
C(31) C(30) 3.273(7) 2_666
C(32) Cu(1) 3.079(5) .
C(32) O(13) 3.586(12) .
C(32) C(2) 3.436(7) .
C(32) C(3) 3.296(7) .
C(32) C(14) 3.467(6) .
C(32) C(19) 3.476(6) .
C(33) O(2) 3.402(7) 2_655
C(33) O(3) 3.553(7) .
C(33) O(5) 3.007(6) 1_655
C(33) O(11) 3.531(11) .
C(33) N(6) 2.594(6) .
Cu(1) H(4) 3.338 .
Cu(1) H(9) 3.073 .
Cu(1) H(10) 3.134 .
Cu(1) H(17) 3.069 .
Cu(1) H(19) 2.990 .
Cu(1) H(20) 2.904 .
Cl(1) H(7) 3.137 2_556
Cl(1) H(15) 3.494 1_545
Cl(1) H(19) 3.565 1_455
Cl(2) H(13) 3.313 .
Cl(2) H(23) 3.069 2_666
Cl(2) H(27) 3.310 .
O(1) H(4) 2.779 .
O(1) H(9) 3.013 .
O(1) H(10) 2.648 .
O(1) H(17) 2.988 .
O(1) H(23) 3.501 2_566
O(1) H(27) 3.292 1_455
O(2) H(2) 2.423 .
O(2) H(2) 3.303 2_655
O(2) H(11) 2.712 2_655
O(2) H(12) 3.489 2_655
O(2) H(28) 2.529 2_655
O(3) H(1) 2.469 .
O(3) H(2) 3.182 2_655
O(3) H(11) 2.837 2_655
O(3) H(26) 2.827 .
O(3) H(28) 3.497 .
O(4) H(2) 3.261 .
O(4) H(2) 3.097 2_555
O(4) H(3) 2.780 .
O(4) H(3) 2.813 2_555
O(4) H(11) 2.421 .
O(4) H(13) 3.388 2_565
O(4) H(14) 2.479 2_565
O(5) H(2) 3.134 2_555
O(5) H(3) 2.586 .
O(5) H(4) 3.405 .
O(5) H(10) 2.383 .
O(5) H(12) 3.241 2_565
O(5) H(13) 3.584 2_565
O(5) H(26) 3.047 1_455
O(5) H(27) 2.619 1_455
O(5) H(28) 2.859 1_455
O(6) H(7) 2.582 2_556
O(6) H(8) 3.236 2_556
O(6) H(15) 3.169 1_545
O(6) H(16) 2.623 1_545
O(6) H(21) 2.730 2_556
O(6) H(22) 3.159 2_556
O(7) H(6) 3.272 2_556
O(7) H(7) 2.705 2_556
O(7) H(9) 2.777 .
O(7) H(19) 3.175 1_455
O(7) H(24) 2.457 2_566
O(8) H(1) 3.124 1_455
O(8) H(19) 2.867 1_455
O(9) H(4) 2.569 .
O(9) H(15) 2.684 1_545
O(9) H(26) 3.031 1_455
O(9) H(27) 3.597 1_455
O(10) H(11) 2.935 2_665
O(10) H(12) 2.762 2_665
O(10) H(13) 2.539 .
O(10) H(27) 3.437 .
O(11) H(10) 2.780 1_655
O(11) H(23) 2.837 2_666
O(11) H(27) 2.644 .
O(12) H(1) 2.752 1_565
O(12) H(5) 2.936 1_565
O(12) H(22) 2.599 2_666
O(12) H(23) 2.893 2_666
O(13) H(5) 3.218 1_565
O(13) H(13) 3.039 .
O(13) H(20) 3.021 .
O(13) H(23) 2.827 2_666
O(13) H(27) 3.455 .
N(1) H(4) 2.908 .
N(1) H(5) 3.239 .
N(1) H(7) 3.262 .
N(1) H(8) 3.172 .
N(1) H(9) 2.769 .
N(1) H(19) 2.970 .
N(2) H(10) 2.921 .
N(2) H(14) 3.233 .
N(2) H(16) 3.243 .
N(2) H(17) 2.804 .
N(2) H(18) 3.161 .
N(2) H(20) 2.956 .
N(3) H(8) 2.008 .
N(3) H(9) 1.994 .
N(3) H(17) 1.973 .
N(3) H(18) 1.984 .
N(3) H(19) 2.018 .
N(3) H(20) 2.025 .
N(3) H(21) 3.364 .
N(3) H(25) 3.399 .
N(4) H(1) 2.632 .
N(4) H(2) 2.607 .
N(4) H(2) 3.406 2_655
N(4) H(11) 3.011 2_655
N(4) H(26) 3.459 .
N(5) H(2) 3.497 2_555
N(5) H(3) 2.701 .
N(5) H(10) 2.595 .
N(5) H(11) 2.607 .
N(5) H(12) 3.573 2_565
N(5) H(13) 3.459 2_565
N(5) H(14) 3.404 2_565
N(6) H(1) 3.595 .
N(6) H(10) 3.487 .
N(6) H(19) 3.514 .
N(6) H(20) 3.387 .
N(6) H(26) 3.045 .
N(6) H(27) 3.055 .
N(6) H(28) 3.036 .
C(1) H(1) 2.657 .
C(1) H(4) 2.636 .
C(1) H(5) 2.038 .
C(1) H(6) 3.260 .
C(1) H(15) 3.434 1_545
C(2) H(1) 2.035 .
C(2) H(3) 3.265 .
C(2) H(4) 2.032 .
C(2) H(5) 2.631 .
C(2) H(15) 3.309 1_545
C(3) H(2) 3.287 .
C(3) H(4) 3.245 .
C(3) H(5) 2.899 .
C(3) H(26) 3.329 .
C(4) H(1) 2.051 .
C(4) H(2) 2.031 .
C(4) H(3) 3.226 .
C(4) H(26) 3.583 .
C(5) H(1) 3.285 .
C(5) H(3) 2.027 .
C(5) H(4) 3.257 .
C(5) H(14) 3.465 1_545
C(6) H(2) 2.044 .
C(6) H(4) 2.038 .
C(6) H(14) 3.068 1_545
C(6) H(15) 3.497 1_545
C(7) H(1) 3.260 .
C(7) H(2) 3.267 .
C(7) H(3) 2.036 .
C(7) H(14) 3.344 1_545
C(7) H(15) 2.840 1_545
C(8) H(1) 2.970 .
C(8) H(6) 2.030 .
C(8) H(7) 3.237 .
C(8) H(15) 3.530 1_545
C(8) H(22) 3.099 2_656
C(9) H(5) 2.032 .
C(9) H(7) 2.025 .
C(9) H(21) 3.530 2_656
C(9) H(22) 3.228 2_656
C(9) H(24) 3.412 1_545
C(9) H(25) 3.293 1_545
C(10) H(5) 3.235 .
C(10) H(6) 2.021 .
C(10) H(8) 2.587 .
C(10) H(9) 2.967 .
C(10) H(19) 3.444 .
C(10) H(21) 3.381 .
C(11) H(6) 3.234 .
C(11) H(7) 2.041 .
C(11) H(8) 2.014 .
C(11) H(9) 2.001 .
C(11) H(19) 2.685 .
C(11) H(21) 3.388 .
C(12) H(7) 2.690 .
C(12) H(17) 2.497 .
C(12) H(18) 2.835 .
C(12) H(19) 2.574 .
C(12) H(20) 3.265 .
C(12) H(21) 3.006 .
C(13) H(10) 2.685 .
C(13) H(13) 2.652 .
C(13) H(14) 2.028 .
C(13) H(15) 3.254 .
C(14) H(10) 2.055 .
C(14) H(11) 3.535 2_565
C(14) H(12) 3.279 .
C(14) H(13) 2.037 .
C(14) H(14) 2.638 .
C(15) H(11) 3.282 .
C(15) H(11) 3.395 2_565
C(15) H(13) 3.264 .
C(16) H(10) 2.029 .
C(16) H(11) 2.043 .
C(16) H(12) 3.241 .
C(17) H(10) 3.284 .
C(17) H(12) 2.047 .
C(17) H(13) 3.257 .
C(18) H(11) 2.055 .
C(18) H(12) 3.574 2_665
C(18) H(13) 2.027 .
C(18) H(28) 3.301 .
C(19) H(10) 3.276 .
C(19) H(11) 3.267 .
C(19) H(12) 2.028 .
C(19) H(14) 2.898 .
C(20) H(13) 2.928 .
C(20) H(15) 2.029 .
C(20) H(16) 3.232 .
C(21) H(4) 3.427 1_565
C(21) H(5) 3.494 1_565
C(21) H(14) 2.028 .
C(21) H(16) 2.033 .
C(22) H(14) 3.226 .
C(22) H(15) 2.031 .
C(22) H(17) 2.908 .
C(22) H(18) 2.605 .
C(22) H(22) 3.534 2_566
C(22) H(25) 3.325 .
C(23) H(15) 3.231 .
C(23) H(16) 2.023 .
C(23) H(17) 2.021 .
C(23) H(18) 2.026 .
C(23) H(20) 2.795 .
C(23) H(25) 3.253 .
C(24) H(8) 2.834 .
C(24) H(9) 2.516 .
C(24) H(16) 2.666 .
C(24) H(19) 3.258 .
C(24) H(20) 2.653 .
C(24) H(23) 3.530 2_566
C(24) H(25) 3.056 .
C(25) H(8) 2.565 .
C(25) H(9) 3.271 .
C(25) H(17) 3.259 .
C(25) H(18) 2.544 .
C(25) H(21) 2.682 .
C(25) H(23) 3.562 2_666
C(25) H(25) 2.659 .
C(26) H(8) 2.721 .
C(26) H(18) 2.585 .
C(26) H(19) 2.021 .
C(26) H(20) 2.024 .
C(26) H(21) 2.036 .
C(26) H(22) 3.268 .
C(26) H(24) 3.278 .
C(26) H(24) 3.184 2_666
C(26) H(25) 2.029 .
C(27) H(6) 3.074 2_656
C(27) H(8) 2.628 .
C(27) H(16) 3.588 2_566
C(27) H(18) 3.573 .
C(27) H(19) 2.607 .
C(27) H(20) 3.242 .
C(27) H(22) 2.036 .
C(27) H(23) 3.255 .
C(27) H(24) 3.284 2_666
C(27) H(25) 3.247 .
C(28) H(5) 3.327 2_656
C(28) H(6) 3.005 2_656
C(28) H(16) 3.351 2_566
C(28) H(17) 3.023 2_566
C(28) H(21) 2.038 .
C(28) H(23) 2.024 .
C(28) H(24) 3.255 .
C(28) H(25) 3.418 2_666
C(29) H(17) 2.483 2_566
C(29) H(18) 3.548 2_566
C(29) H(20) 3.413 2_666
C(29) H(21) 3.253 .
C(29) H(22) 2.024 .
C(29) H(24) 2.041 .
C(29) H(25) 3.256 .
C(29) H(25) 3.234 2_666
C(30) H(6) 3.140 1_565
C(30) H(9) 3.119 2_566
C(30) H(17) 2.669 2_566
C(30) H(18) 3.574 2_566
C(30) H(22) 3.251 .
C(30) H(23) 2.031 .
C(30) H(25) 2.041 .
C(31) H(6) 3.174 1_565
C(31) H(17) 3.344 2_566
C(31) H(18) 2.603 .
C(31) H(19) 3.222 .
C(31) H(20) 2.585 .
C(31) H(21) 3.249 .
C(31) H(23) 3.257 .
C(31) H(23) 3.500 2_666
C(31) H(24) 2.044 .
C(31) H(24) 3.540 2_666
C(32) H(1) 3.374 .
C(32) H(26) 1.998 .
C(32) H(27) 1.999 .
C(32) H(28) 2.004 .
H(1) O(3) 2.469 .
H(1) O(8) 3.124 1_655
H(1) O(12) 2.752 1_545
H(1) N(4) 2.632 .
H(1) N(6) 3.595 .
H(1) C(1) 2.657 .
H(1) C(2) 2.035 .
H(1) C(4) 2.051 .
H(1) C(5) 3.285 .
H(1) C(7) 3.260 .
H(1) C(8) 2.970 .
H(1) C(32) 3.374 .
H(1) H(5) 2.736 .
H(1) H(26) 3.028 .
H(2) O(2) 2.423 .
H(2) O(2) 3.303 2_655
H(2) O(3) 3.182 2_655
H(2) O(4) 3.261 .
H(2) O(4) 3.097 2_555
H(2) O(5) 3.134 2_555
H(2) N(4) 2.607 .
H(2) N(4) 3.406 2_655
H(2) N(5) 3.497 2_555
H(2) C(3) 3.287 .
H(2) C(4) 2.031 .
H(2) C(6) 2.044 .
H(2) C(7) 3.267 .
H(2) H(3) 2.348 .
H(2) H(3) 3.199 2_555
H(2) H(28) 3.281 2_655
H(3) O(4) 2.780 .
H(3) O(4) 2.813 2_555
H(3) O(5) 2.586 .
H(3) N(5) 2.701 .
H(3) C(2) 3.265 .
H(3) C(4) 3.226 .
H(3) C(5) 2.027 .
H(3) C(7) 2.036 .
H(3) H(2) 2.348 .
H(3) H(2) 3.199 2_555
H(3) H(3) 3.342 2_555
H(3) H(4) 2.339 .
H(3) H(14) 3.168 1_545
H(4) Cu(1) 3.338 .
H(4) O(1) 2.779 .
H(4) O(5) 3.405 .
H(4) O(9) 2.569 .
H(4) N(1) 2.908 .
H(4) C(1) 2.636 .
H(4) C(2) 2.032 .
H(4) C(3) 3.245 .
H(4) C(5) 3.257 .
H(4) C(6) 2.038 .
H(4) C(21) 3.427 1_545
H(4) H(3) 2.339 .
H(4) H(10) 3.567 .
H(4) H(15) 2.584 1_545
H(4) H(26) 3.486 1_455
H(5) O(12) 2.936 1_545
H(5) O(13) 3.218 1_545
H(5) N(1) 3.239 .
H(5) C(1) 2.038 .
H(5) C(2) 2.631 .
H(5) C(3) 2.899 .
H(5) C(9) 2.032 .
H(5) C(10) 3.235 .
H(5) C(21) 3.494 1_545
H(5) C(28) 3.327 2_656
H(5) H(1) 2.736 .
H(5) H(6) 2.339 .
H(5) H(15) 3.492 1_545
H(5) H(22) 2.648 2_656
H(5) H(25) 3.328 1_545
H(6) O(7) 3.272 2_556
H(6) C(1) 3.260 .
H(6) C(8) 2.030 .
H(6) C(10) 2.021 .
H(6) C(11) 3.234 .
H(6) C(27) 3.074 2_656
H(6) C(28) 3.005 2_656
H(6) C(30) 3.140 1_545
H(6) C(31) 3.174 1_545
H(6) H(5) 2.339 .
H(6) H(7) 2.332 .
H(6) H(21) 3.016 2_656
H(6) H(22) 2.870 2_656
H(6) H(24) 2.524 1_545
H(6) H(25) 2.601 1_545
H(7) Cl(1) 3.137 2_556
H(7) O(6) 2.582 2_556
H(7) O(7) 2.705 2_556
H(7) N(1) 3.262 .
H(7) C(8) 3.237 .
H(7) C(9) 2.025 .
H(7) C(11) 2.041 .
H(7) C(12) 2.690 .
H(7) H(6) 2.332 .
H(7) H(8) 2.442 .
H(7) H(9) 3.111 .
H(7) H(21) 3.032 .
H(8) O(6) 3.236 2_556
H(8) N(1) 3.172 .
H(8) N(3) 2.008 .
H(8) C(10) 2.587 .
H(8) C(11) 2.014 .
H(8) C(24) 2.834 .
H(8) C(25) 2.565 .
H(8) C(26) 2.721 .
H(8) C(27) 2.628 .
H(8) H(7) 2.442 .
H(8) H(9) 1.551 .
H(8) H(16) 3.465 2_566
H(8) H(17) 2.939 .
H(8) H(18) 2.897 .
H(8) H(19) 2.669 .
H(8) H(20) 3.468 .
H(8) H(21) 2.286 .
H(9) Cu(1) 3.073 .
H(9) O(1) 3.013 .
H(9) O(7) 2.777 .
H(9) N(1) 2.769 .
H(9) N(3) 1.994 .
H(9) C(10) 2.967 .
H(9) C(11) 2.001 .
H(9) C(24) 2.516 .
H(9) C(25) 3.271 .
H(9) C(30) 3.119 2_566
H(9) H(7) 3.111 .
H(9) H(8) 1.551 .
H(9) H(17) 2.185 .
H(9) H(18) 2.971 .
H(9) H(19) 3.480 .
H(9) H(24) 2.733 2_566
H(10) Cu(1) 3.134 .
H(10) O(1) 2.648 .
H(10) O(5) 2.383 .
H(10) O(11) 2.780 1_455
H(10) N(2) 2.921 .
H(10) N(5) 2.595 .
H(10) N(6) 3.487 .
H(10) C(13) 2.685 .
H(10) C(14) 2.055 .
H(10) C(16) 2.029 .
H(10) C(17) 3.284 .
H(10) C(19) 3.276 .
H(10) H(4) 3.567 .
H(10) H(11) 3.532 2_565
H(10) H(27) 3.267 1_455
H(11) O(2) 2.712 2_655
H(11) O(3) 2.837 2_655
H(11) O(4) 2.421 .
H(11) O(10) 2.935 2_665
H(11) N(4) 3.011 2_655
H(11) N(5) 2.607 .
H(11) C(14) 3.535 2_565
H(11) C(15) 3.282 .
H(11) C(15) 3.395 2_565
H(11) C(16) 2.043 .
H(11) C(18) 2.055 .
H(11) C(19) 3.267 .
H(11) H(10) 3.532 2_565
H(11) H(12) 2.372 .
H(11) H(14) 3.422 2_565
H(12) O(2) 3.489 2_655
H(12) O(5) 3.241 2_565
H(12) O(10) 2.762 2_665
H(12) N(5) 3.573 2_565
H(12) C(14) 3.279 .
H(12) C(16) 3.241 .
H(12) C(17) 2.047 .
H(12) C(18) 3.574 2_665
H(12) C(19) 2.028 .
H(12) H(11) 2.372 .
H(12) H(12) 2.792 2_665
H(12) H(13) 2.320 .
H(12) H(13) 3.532 2_665
H(12) H(28) 3.318 .
H(13) Cl(2) 3.313 .
H(13) O(4) 3.388 2_565
H(13) O(5) 3.584 2_565
H(13) O(10) 2.539 .
H(13) O(13) 3.039 .
H(13) N(5) 3.459 2_565
H(13) C(13) 2.652 .
H(13) C(14) 2.037 .
H(13) C(15) 3.264 .
H(13) C(17) 3.257 .
H(13) C(18) 2.027 .
H(13) C(20) 2.928 .
H(13) H(12) 2.320 .
H(13) H(12) 3.532 2_665
H(13) H(14) 2.637 .
H(14) O(4) 2.479 2_565
H(14) N(2) 3.233 .
H(14) N(5) 3.404 2_565
H(14) C(5) 3.465 1_565
H(14) C(6) 3.068 1_565
H(14) C(7) 3.344 1_565
H(14) C(13) 2.028 .
H(14) C(14) 2.638 .
H(14) C(19) 2.898 .
H(14) C(21) 2.028 .
H(14) C(22) 3.226 .
H(14) H(3) 3.168 1_565
H(14) H(11) 3.422 2_565
H(14) H(13) 2.637 .
H(14) H(15) 2.337 .
H(15) Cl(1) 3.494 1_565
H(15) O(6) 3.169 1_565
H(15) O(9) 2.684 1_565
H(15) C(1) 3.434 1_565
H(15) C(2) 3.309 1_565
H(15) C(6) 3.497 1_565
H(15) C(7) 2.840 1_565
H(15) C(8) 3.530 1_565
H(15) C(13) 3.254 .
H(15) C(20) 2.029 .
H(15) C(22) 2.031 .
H(15) C(23) 3.231 .
H(15) H(4) 2.584 1_565
H(15) H(5) 3.492 1_565
H(15) H(14) 2.337 .
H(15) H(16) 2.352 .
H(16) O(6) 2.623 1_565
H(16) N(2) 3.243 .
H(16) C(20) 3.232 .
H(16) C(21) 2.033 .
H(16) C(23) 2.023 .
H(16) C(24) 2.666 .
H(16) C(27) 3.588 2_566
H(16) C(28) 3.351 2_566
H(16) H(8) 3.465 2_566
H(16) H(15) 2.352 .
H(16) H(17) 3.013 .
H(16) H(18) 2.450 .
H(16) H(21) 3.589 2_566
H(16) H(22) 3.207 2_566
H(16) H(25) 3.105 .
H(17) Cu(1) 3.069 .
H(17) O(1) 2.988 .
H(17) N(2) 2.804 .
H(17) N(3) 1.973 .
H(17) C(12) 2.497 .
H(17) C(22) 2.908 .
H(17) C(23) 2.021 .
H(17) C(25) 3.259 .
H(17) C(28) 3.023 2_566
H(17) C(29) 2.483 2_566
H(17) C(30) 2.669 2_566
H(17) C(31) 3.344 2_566
H(17) H(8) 2.939 .
H(17) H(9) 2.185 .
H(17) H(16) 3.013 .
H(17) H(18) 1.551 .
H(17) H(20) 3.547 .
H(17) H(22) 3.453 2_566
H(17) H(23) 2.633 2_566
H(17) H(24) 2.934 2_566
H(18) N(2) 3.161 .
H(18) N(3) 1.984 .
H(18) C(12) 2.835 .
H(18) C(22) 2.605 .
H(18) C(23) 2.026 .
H(18) C(25) 2.544 .
H(18) C(26) 2.585 .
H(18) C(27) 3.573 .
H(18) C(29) 3.548 2_566
H(18) C(30) 3.574 2_566
H(18) C(31) 2.603 .
H(18) H(8) 2.897 .
H(18) H(9) 2.971 .
H(18) H(16) 2.450 .
H(18) H(17) 1.551 .
H(18) H(18) 3.168 2_566
H(18) H(19) 3.423 .
H(18) H(20) 2.769 .
H(18) H(25) 2.423 .
H(19) Cu(1) 2.990 .
H(19) Cl(1) 3.565 1_655
H(19) O(7) 3.175 1_655
H(19) O(8) 2.867 1_655
H(19) N(1) 2.970 .
H(19) N(3) 2.018 .
H(19) N(6) 3.514 .
H(19) C(10) 3.444 .
H(19) C(11) 2.685 .
H(19) C(12) 2.574 .
H(19) C(24) 3.258 .
H(19) C(26) 2.021 .
H(19) C(27) 2.607 .
H(19) C(31) 3.222 .
H(19) H(8) 2.669 .
H(19) H(9) 3.480 .
H(19) H(18) 3.423 .
H(19) H(20) 1.551 .
H(19) H(21) 2.474 .
H(19) H(24) 3.419 2_666
H(19) H(25) 3.484 .
H(20) Cu(1) 2.904 .
H(20) O(13) 3.021 .
H(20) N(2) 2.956 .
H(20) N(3) 2.025 .
H(20) N(6) 3.387 .
H(20) C(12) 3.265 .
H(20) C(23) 2.795 .
H(20) C(24) 2.653 .
H(20) C(26) 2.024 .
H(20) C(27) 3.242 .
H(20) C(29) 3.413 2_666
H(20) C(31) 2.585 .
H(20) H(8) 3.468 .
H(20) H(17) 3.547 .
H(20) H(18) 2.769 .
H(20) H(19) 1.551 .
H(20) H(21) 3.520 .
H(20) H(23) 2.942 2_666
H(20) H(25) 2.428 .
H(21) O(6) 2.730 2_556
H(21) N(3) 3.364 .
H(21) C(9) 3.530 2_656
H(21) C(10) 3.381 .
H(21) C(11) 3.388 .
H(21) C(12) 3.006 .
H(21) C(25) 2.682 .
H(21) C(26) 2.036 .
H(21) C(28) 2.038 .
H(21) C(29) 3.253 .
H(21) C(31) 3.249 .
H(21) H(6) 3.016 2_656
H(21) H(7) 3.032 .
H(21) H(8) 2.286 .
H(21) H(16) 3.589 2_566
H(21) H(19) 2.474 .
H(21) H(20) 3.520 .
H(21) H(22) 2.337 .
H(22) O(6) 3.159 2_556
H(22) O(12) 2.599 2_666
H(22) C(8) 3.099 2_656
H(22) C(9) 3.228 2_656
H(22) C(22) 3.534 2_566
H(22) C(26) 3.268 .
H(22) C(27) 2.036 .
H(22) C(29) 2.024 .
H(22) C(30) 3.251 .
H(22) H(5) 2.648 2_656
H(22) H(6) 2.870 2_656
H(22) H(16) 3.207 2_566
H(22) H(17) 3.453 2_566
H(22) H(21) 2.337 .
H(22) H(23) 2.323 .
H(23) Cl(2) 3.069 2_666
H(23) O(1) 3.501 2_566
H(23) O(11) 2.837 2_666
H(23) O(12) 2.893 2_666
H(23) O(13) 2.827 2_666
H(23) C(24) 3.530 2_566
H(23) C(25) 3.562 2_666
H(23) C(27) 3.255 .
H(23) C(28) 2.024 .
H(23) C(30) 2.031 .
H(23) C(31) 3.257 .
H(23) C(31) 3.500 2_666
H(23) H(17) 2.633 2_566
H(23) H(20) 2.942 2_666
H(23) H(22) 2.323 .
H(23) H(24) 2.342 .
H(23) H(25) 3.357 2_666
H(24) O(7) 2.457 2_566
H(24) C(9) 3.412 1_565
H(24) C(26) 3.278 .
H(24) C(26) 3.184 2_666
H(24) C(27) 3.284 2_666
H(24) C(28) 3.255 .
H(24) C(29) 2.041 .
H(24) C(31) 2.044 .
H(24) C(31) 3.540 2_666
H(24) H(6) 2.524 1_565
H(24) H(9) 2.733 2_566
H(24) H(17) 2.934 2_566
H(24) H(19) 3.419 2_666
H(24) H(23) 2.342 .
H(24) H(25) 2.344 .
H(25) N(3) 3.399 .
H(25) C(9) 3.293 1_565
H(25) C(22) 3.325 .
H(25) C(23) 3.253 .
H(25) C(24) 3.056 .
H(25) C(25) 2.659 .
H(25) C(26) 2.029 .
H(25) C(27) 3.247 .
H(25) C(28) 3.418 2_666
H(25) C(29) 3.256 .
H(25) C(29) 3.234 2_666
H(25) C(30) 2.041 .
H(25) H(5) 3.328 1_565
H(25) H(6) 2.601 1_565
H(25) H(16) 3.105 .
H(25) H(18) 2.423 .
H(25) H(19) 3.484 .
H(25) H(20) 2.428 .
H(25) H(23) 3.357 2_666
H(25) H(24) 2.344 .
H(26) O(3) 2.827 .
H(26) O(5) 3.047 1_655
H(26) O(9) 3.031 1_655
H(26) N(4) 3.459 .
H(26) N(6) 3.045 .
H(26) C(3) 3.329 .
H(26) C(4) 3.583 .
H(26) C(32) 1.998 .
H(26) H(1) 3.028 .
H(26) H(4) 3.486 1_655
H(26) H(27) 1.551 .
H(26) H(28) 1.551 .
H(27) Cl(2) 3.310 .
H(27) O(1) 3.292 1_655
H(27) O(5) 2.619 1_655
H(27) O(9) 3.597 1_655
H(27) O(10) 3.437 .
H(27) O(11) 2.644 .
H(27) O(13) 3.455 .
H(27) N(6) 3.055 .
H(27) C(32) 1.999 .
H(27) H(10) 3.267 1_655
H(27) H(26) 1.551 .
H(27) H(28) 1.551 .
H(28) O(2) 2.529 2_655
H(28) O(3) 3.497 .
H(28) O(5) 2.859 1_655
H(28) N(6) 3.036 .
H(28) C(18) 3.301 .
H(28) C(32) 2.004 .
H(28) H(2) 3.281 2_655
H(28) H(12) 3.318 .
H(28) H(26) 1.551 .
H(28) H(27) 1.551 .

loop_
_geom_torsion_atom_site_label_1
_geom_torsion_atom_site_label_2
_geom_torsion_atom_site_label_3
_geom_torsion_atom_site_label_4
_geom_torsion
O(1) Cu(1) N(1) C(1) 98.4(4)
O(1) Cu(1) N(1) C(11) -91.4(3)
O(1) Cu(1) N(2) C(13) -95.0(4)
O(1) Cu(1) N(2) C(23) 88.9(3)
O(1) Cu(1) N(3) C(12) 61.8(2)
O(1) Cu(1) N(3) C(24) -59.6(3)
O(1) Cu(1) N(3) C(25) -179.3(2)
O(1) Cu(1) N(6) C(32) -175(2)
N(1) Cu(1) N(2) C(13) 175.6(5)
N(1) Cu(1) N(2) C(23) -0.6(7)
N(2) Cu(1) N(1) C(1) -172.3(5)
N(2) Cu(1) N(1) C(11) -2.1(7)
N(1) Cu(1) N(3) C(12) -27.4(2)
N(1) Cu(1) N(3) C(24) -148.8(3)
N(1) Cu(1) N(3) C(25) 91.5(2)
N(3) Cu(1) N(1) C(1) -161.0(4)
N(3) Cu(1) N(1) C(11) 9.2(3)
N(1) Cu(1) N(6) C(32) -80(2)
N(6) Cu(1) N(1) C(1) -33.6(4)
N(6) Cu(1) N(1) C(11) 136.6(3)
N(2) Cu(1) N(3) C(12) 149.6(2)
N(2) Cu(1) N(3) C(24) 28.2(3)
N(2) Cu(1) N(3) C(25) -91.4(2)
N(3) Cu(1) N(2) C(13) 164.2(4)
N(3) Cu(1) N(2) C(23) -11.9(3)
N(2) Cu(1) N(6) C(32) 90(2)
N(6) Cu(1) N(2) C(13) 36.9(4)
N(6) Cu(1) N(2) C(23) -139.2(3)
N(3) Cu(1) N(6) C(32) 4(2)
N(6) Cu(1) N(3) C(12) -117.8(2)
N(6) Cu(1) N(3) C(24) 120.8(3)
N(6) Cu(1) N(3) C(25) 1.1(3)
Cu(1) N(1) C(1) C(2) -16.1(6)
Cu(1) N(1) C(1) C(8) 167.1(3)
Cu(1) N(1) C(11) C(10) -168.5(4)
Cu(1) N(1) C(11) C(12) 12.2(5)
C(1) N(1) C(11) C(10) 2.8(7)
C(1) N(1) C(11) C(12) -176.4(4)
C(11) N(1) C(1) C(2) 174.2(4)
C(11) N(1) C(1) C(8) -2.6(7)
Cu(1) N(2) C(13) C(14) 6.7(6)
Cu(1) N(2) C(13) C(20) -176.1(3)
Cu(1) N(2) C(23) C(22) 178.2(4)
Cu(1) N(2) C(23) C(24) -7.7(5)
C(13) N(2) C(23) C(22) 1.6(7)
C(13) N(2) C(23) C(24) 175.6(4)
C(23) N(2) C(13) C(14) -177.4(4)
C(23) N(2) C(13) C(20) -0.2(5)
Cu(1) N(3) C(12) C(11) 40.6(4)
Cu(1) N(3) C(24) C(23) -39.4(4)
Cu(1) N(3) C(25) C(26) 175.2(3)
C(12) N(3) C(24) C(23) -154.7(4)
C(24) N(3) C(12) C(11) 155.8(4)
C(12) N(3) C(25) C(26) -69.9(4)
C(25) N(3) C(12) C(11) -75.1(4)
C(24) N(3) C(25) C(26) 60.3(4)
C(25) N(3) C(24) C(23) 76.6(4)
O(2) N(4) C(4) C(3) 165.1(4)
O(2) N(4) C(4) C(5) -13.4(7)
O(3) N(4) C(4) C(3) -16.5(7)
O(3) N(4) C(4) C(5) 165.0(5)
O(4) N(5) C(16) C(15) -174.6(3)
O(4) N(5) C(16) C(17) 6.7(5)
O(5) N(5) C(16) C(15) 5.4(5)
O(5) N(5) C(16) C(17) -173.3(3)
Cu(1) N(6) C(32) C(33) 174(9)
N(1) C(1) C(2) C(3) 125.6(4)
N(1) C(1) C(2) C(7) -59.8(6)
N(1) C(1) C(8) C(9) 0.6(7)
C(2) C(1) C(8) C(9) -176.2(5)
C(8) C(1) C(2) C(3) -57.5(6)
C(8) C(1) C(2) C(7) 117.1(5)
C(1) C(2) C(3) C(4) 175.4(4)
C(1) C(2) C(7) C(6) -171.4(4)
C(3) C(2) C(7) C(6) 3.2(7)
C(7) C(2) C(3) C(4) 0.9(7)
C(2) C(3) C(4) N(4) 177.0(4)
C(2) C(3) C(4) C(5) -4.6(7)
N(4) C(4) C(5) C(6) -177.5(4)
C(3) C(4) C(5) C(6) 4.1(7)
C(4) C(5) C(6) C(7) 0.2(5)
C(5) C(6) C(7) C(2) -3.7(7)
C(1) C(8) C(9) C(10) 1.1(8)
C(8) C(9) C(10) C(11) -0.9(8)
C(9) C(10) C(11) N(1) -1.1(8)
C(9) C(10) C(11) C(12) 178.1(5)
N(1) C(11) C(12) N(3) -36.6(5)
C(10) C(11) C(12) N(3) 144.1(4)
N(2) C(13) C(14) C(15) 55.2(5)
N(2) C(13) C(14) C(19) -127.4(4)
N(2) C(13) C(20) C(21) -2.3(8)
C(14) C(13) C(20) C(21) 174.9(5)
C(20) C(13) C(14) C(15) -122.1(5)
C(20) C(13) C(14) C(19) 55.4(6)
C(13) C(14) C(15) C(16) 178.6(3)
C(13) C(14) C(19) C(18) -179.8(4)
C(15) C(14) C(19) C(18) -2.3(6)
C(19) C(14) C(15) C(16) 1.0(6)
C(14) C(15) C(16) N(5) -178.0(3)
C(14) C(15) C(16) C(17) 0.6(6)
N(5) C(16) C(17) C(18) 177.6(3)
C(15) C(16) C(17) C(18) -1.0(6)
C(16) C(17) C(18) C(19) -0.3(6)
C(17) C(18) C(19) C(14) 1.9(6)
C(13) C(20) C(21) C(22) 3.3(8)
C(20) C(21) C(22) C(23) -1.9(8)
C(21) C(22) C(23) N(2) -0.5(7)
C(21) C(22) C(23) C(24) -174.3(4)
N(2) C(23) C(24) N(3) 33.0(6)
C(22) C(23) C(24) N(3) -152.8(4)
N(3) C(25) C(26) C(27) 87.8(5)
N(3) C(25) C(26) C(31) -92.1(5)
C(25) C(26) C(27) C(28) 176.9(4)
C(25) C(26) C(31) C(30) -176.0(4)
C(27) C(26) C(31) C(30) 4.1(7)
C(31) C(26) C(27) C(28) -3.2(7)
C(26) C(27) C(28) C(29) 0.3(6)
C(27) C(28) C(29) C(30) 1.8(7)
C(28) C(29) C(30) C(31) -0.8(7)
C(29) C(30) C(31) C(26) -2.2(7)
